data_4124514
loop_
_publ_author_name
'Stoltz, C.'
'Sirchio, S.A.'
'Ramesha, K.'
'Gonen, Z.S.'
'Eichhorn, B.W.'
'Salamanca-Riba, L.'
'Gopalakrishnan, J.'

_publ_section_title
;
 Topochemical anion metathesis routes to the Zr2 N2 S phases and the Na2 S
 and A Cl derivatives (A = Na, K, Rb)
;
_journal_name_full 'Journal of the American Chemical Society'
_journal_page_first 4285
_journal_page_last 4292
_journal_volume 125
_journal_year 2003
_chemical_formula_sum 'N2 S Zr2'
_chemical_name_systematic 'Zr2 N2 S'
_space_group_IT_number 194
_symmetry_space_group_name_Hall '-P 6c 2c'
_symmetry_space_group_name_H-M 'P 63/m m c'
_cell_angle_alpha 90
_cell_angle_beta 90
_cell_angle_gamma 120
_cell_formula_units_Z 2
_cell_length_a 3.611
_cell_length_b 3.611
_cell_length_c 12.818
_cell_volume 144.746
_citation_journal_id_ASTM JACSAT
_cod_data_source_file Stoltz_JACSAT_2003_1867.cif
_cod_data_source_block N2S1Zr2
_cod_original_cell_volume 144.7458
_cod_original_formula_sum 'N2 S1 Zr2'
_cod_database_code 4124514

loop_
_symmetry_equiv_pos_as_xyz
x,y,z
x-y,x,z+1/2
-y,x-y,z
-x,-y,z+1/2
-x+y,-x,z
y,-x+y,z+1/2
-y,-x,-z+1/2
x-y,-y,-z
x,x-y,-z+1/2
y,x,-z
-x+y,y,-z+1/2
-x,-x+y,-z
-x,-y,-z
-x+y,-x,-z-1/2
y,-x+y,-z
x,y,-z-1/2
x-y,x,-z
-y,x-y,-z-1/2
y,x,z-1/2
-x+y,y,z
-x,-x+y,z-1/2
-y,-x,z
x-y,-y,z-1/2
x,x-y,z

loop_
_atom_site_label
_atom_site_type_symbol
_atom_site_fract_x
_atom_site_fract_y
_atom_site_fract_z
_atom_site_occupancy
_atom_site_U_iso_or_equiv
Zr1 Zr+4 0.3333 0.6667 0.8975 1 0.0
N1 N-3 0.3333 0.6667 0.0809 1 0.0
S1 S-2 0 0 0.25 1 0.0
